data_4029537
loop_
_publ_author_name
'Yu, Shaofang'
'Lindeman, Sergey'
'Tran, Chieu D.'

_publ_section_title
;
 Chiral ionic liquids: synthesis, properties, and enantiomeric
 recognition.
;
_journal_issue 7
_journal_name_full 'The Journal of organic chemistry'
_journal_page_first 2576
_journal_page_last 2591
_journal_paper_doi 10.1021/jo702368t
_journal_volume 73
_journal_year 2008
_chemical_absolute_configuration rm
_chemical_formula_sum 'C19 H33 B N2 O6'
_chemical_formula_weight 396.28
_chemical_name_systematic
; 
 ? 
;
_space_group_IT_number 19
_symmetry_cell_setting orthorhombic
_symmetry_space_group_name_Hall 'P 2ac 2ab'
_symmetry_space_group_name_H-M 'P 21 21 21'
_atom_sites_solution_hydrogens geom
_atom_sites_solution_primary direct
_atom_sites_solution_secondary difmap
_audit_creation_method SHELXL-97
_cell_angle_alpha 90.00
_cell_angle_beta 90.00
_cell_angle_gamma 90.00
_cell_formula_units_Z 4
_cell_length_a 8.6900(10)
_cell_length_b 15.1044(17)
_cell_length_c 17.1893(19)
_cell_measurement_reflns_used 5047
_cell_measurement_temperature 100(2)
_cell_measurement_theta_max 24
_cell_measurement_theta_min 3
_cell_volume 2256.2(4)
_computing_cell_refinement 'SAINT v7.23A (Bruker, 2005)'
_computing_data_collection 'APEX2 v2.0-2 (Bruker, 2005)'
_computing_data_reduction 'SADABS-2004/1 (Bruker, 2005)'
_computing_molecular_graphics 'XP v5.1 (Bruker, 1998)'
_computing_publication_material 'XCIF v6.12 (Bruker, 2001)'
_computing_structure_refinement 'SHELXL-97 v.97-2 (Sheldrick, 1993-1997)'
_computing_structure_solution 'XS/SHELXTL v6.12 (Bruker, 2001)'
_diffrn_ambient_temperature 100(2)
_diffrn_measured_fraction_theta_full 0.970
_diffrn_measured_fraction_theta_max 0.970
_diffrn_measurement_device_type 'Bruker APEX2 CCD detector'
_diffrn_measurement_method '\w scans'
_diffrn_radiation_monochromator graphite
_diffrn_radiation_source 'fine-focus sealed tube'
_diffrn_radiation_type MoK\a
_diffrn_radiation_wavelength 0.71073
_diffrn_reflns_av_R_equivalents 0.0324
_diffrn_reflns_av_sigmaI/netI 0.0262
_diffrn_reflns_limit_h_max 12
_diffrn_reflns_limit_h_min -12
_diffrn_reflns_limit_k_max 22
_diffrn_reflns_limit_k_min 0
_diffrn_reflns_limit_l_max 25
_diffrn_reflns_limit_l_min 0
_diffrn_reflns_number 36999
_diffrn_reflns_theta_full 31.90
_diffrn_reflns_theta_max 31.90
_diffrn_reflns_theta_min 1.79
_exptl_absorpt_coefficient_mu 0.085
_exptl_absorpt_correction_T_max 0.9865
_exptl_absorpt_correction_T_min 0.9733
_exptl_absorpt_correction_type multi-scan
_exptl_crystal_colour colorless
_exptl_crystal_density_diffrn 1.167
_exptl_crystal_density_method 'not measured'
_exptl_crystal_description block
_exptl_crystal_F_000 856
_exptl_crystal_size_max 0.32
_exptl_crystal_size_mid 0.28
_exptl_crystal_size_min 0.16
_refine_diff_density_max 0.270
_refine_diff_density_min -0.285
_refine_diff_density_rms 0.036
_refine_ls_abs_structure_details 'Flack H D (1983), Acta Cryst. A39, 876-881'
_refine_ls_abs_structure_Flack 0.5(6)
_refine_ls_extinction_method none
_refine_ls_goodness_of_fit_ref 1.027
_refine_ls_hydrogen_treatment mixed
_refine_ls_matrix_type full
_refine_ls_number_parameters 347
_refine_ls_number_reflns 7400
_refine_ls_number_restraints 5
_refine_ls_restrained_S_all 1.032
_refine_ls_R_factor_all 0.0559
_refine_ls_R_factor_gt 0.0438
_refine_ls_shift/su_max 0.005
_refine_ls_shift/su_mean 0.001
_refine_ls_structure_factor_coef Fsqd
_refine_ls_weighting_details 'calc w=1/[\s^2^(Fo^2^)+(0.0670P)^2^+0.0794P] where P=(Fo^2^+2Fc^2^)/3'
_refine_ls_weighting_scheme calc
_refine_ls_wR_factor_gt 0.1071
_refine_ls_wR_factor_ref 0.1138
_reflns_number_gt 6097
_reflns_number_total 7400
_reflns_threshold_expression >2sigma(I)
_cod_data_source_file jo702368t-file003.cif
_cod_data_source_block tranb
_cod_database_code 4029537

loop_
_symmetry_equiv_pos_as_xyz
'x, y, z'
'-x+1/2, -y, z+1/2'
'-x, y+1/2, -z+1/2'
'x+1/2, -y+1/2, -z'

loop_
_atom_site_label
_atom_site_type_symbol
_atom_site_fract_x
_atom_site_fract_y
_atom_site_fract_z
_atom_site_U_iso_or_equiv
_atom_site_adp_type
_atom_site_occupancy
_atom_site_symmetry_multiplicity
_atom_site_calc_flag
_atom_site_refinement_flags
_atom_site_disorder_assembly
_atom_site_disorder_group
O1 O 0.18498(11) 0.78638(6) 0.34647(5) 0.0334(2) Uani 1 1 d . . .
O2 O 0.16390(13) 0.78216(7) 0.47594(6) 0.0409(2) Uani 1 1 d . . .
O3 O 0.40803(10) 0.86992(6) 0.33362(5) 0.02973(18) Uani 1 1 d . . .
O4 O 0.20374(11) 0.88688(6) 0.23626(5) 0.03244(19) Uani 1 1 d . . .
O5 O 0.14892(16) 0.89728(7) 0.10978(6) 0.0490(3) Uani 1 1 d . . .
O6 O 0.35395(11) 0.75982(6) 0.23533(5) 0.0334(2) Uani 1 1 d . . .
C1 C 0.22980(15) 0.80670(8) 0.41766(8) 0.0307(2) Uani 1 1 d . . .
C2 C 0.37305(14) 0.86392(8) 0.41406(7) 0.0287(2) Uani 1 1 d . . .
C3 C 0.35035(17) 0.95438(9) 0.45257(8) 0.0339(3) Uani 1 1 d . . .
C4 C 0.4994(2) 1.00707(12) 0.44930(10) 0.0458(4) Uani 1 1 d . . .
C5 C 0.21662(19) 1.00574(10) 0.41737(10) 0.0430(3) Uani 1 1 d . . .
C6 C 0.20909(16) 0.85919(9) 0.16325(8) 0.0333(3) Uani 1 1 d . . .
C7 C 0.30274(16) 0.77434(9) 0.15863(8) 0.0337(3) Uani 1 1 d . . .
C8 C 0.2107(2) 0.69530(10) 0.12766(9) 0.0424(3) Uani 1 1 d . . .
C9 C 0.0621(3) 0.68268(15) 0.17226(13) 0.0618(5) Uani 1 1 d . . .
C10 C 0.1811(3) 0.70219(17) 0.04037(11) 0.0646(6) Uani 1 1 d . . .
B1 B 0.29235(16) 0.82546(9) 0.28772(8) 0.0277(3) Uani 1 1 d . . .
N1 N 0.20924(13) 0.24369(7) 0.14798(6) 0.0297(2) Uani 1 1 d . . .
N2 N 0.32937(13) 0.12825(7) 0.18927(6) 0.0312(2) Uani 1 1 d . A .
C11 C 0.33848(15) 0.21516(9) 0.18005(8) 0.0320(3) Uani 1 1 d . . .
C12 C 0.11441(15) 0.17227(9) 0.13555(9) 0.0347(3) Uani 1 1 d . . .
C13 C 0.18895(15) 0.09998(9) 0.16161(8) 0.0332(3) Uani 1 1 d . . .
C14 C 0.17805(19) 0.33520(10) 0.12591(10) 0.0399(3) Uani 1 1 d . . .
C15 C 0.45389(18) 0.07161(11) 0.21802(9) 0.0394(3) Uani 1 1 d . . .
C16 C 0.53488(17) 0.02029(10) 0.15496(11) 0.0450(4) Uani 0.645(5) 1 d PD A 1
H16A H 0.4615 -0.0254 0.1351 0.054 Uiso 0.645(5) 1 calc PR A 1
C17 C 0.5886(4) 0.0758(2) 0.0849(2) 0.0451(7) Uiso 0.645(5) 1 d PD A 1
H17A H 0.4991 0.1026 0.0594 0.068 Uiso 0.645(5) 1 calc PR A 1
H17B H 0.6428 0.0376 0.0478 0.068 Uiso 0.645(5) 1 calc PR A 1
H17C H 0.6582 0.1226 0.1028 0.068 Uiso 0.645(5) 1 calc PR A 1
C18 C 0.6621(3) -0.02918(15) 0.20439(15) 0.0376(6) Uiso 0.645(5) 1 d PD A 1
H18A H 0.7386 0.0143 0.2235 0.045 Uiso 0.645(5) 1 calc PR A 1
H18B H 0.6137 -0.0576 0.2501 0.045 Uiso 0.645(5) 1 calc PR A 1
C19 C 0.7428(3) -0.09912(19) 0.15548(17) 0.0529(8) Uiso 0.645(5) 1 d PD A 1
H19A H 0.8210 -0.1291 0.1871 0.079 Uiso 0.645(5) 1 calc PR A 1
H19B H 0.7922 -0.0708 0.1107 0.079 Uiso 0.645(5) 1 calc PR A 1
H19C H 0.6673 -0.1425 0.1372 0.079 Uiso 0.645(5) 1 calc PR A 1
C16A C 0.53488(17) 0.02029(10) 0.15496(11) 0.0450(4) Uani 0.355(5) 1 d PD A 2
H16B H 0.4515 -0.0066 0.1226 0.054 Uiso 0.355(5) 1 calc PR A 2
C17A C 0.6135(5) 0.0886(3) 0.1028(3) 0.0328(10) Uiso 0.355(5) 1 d PD A 2
H17D H 0.6678 0.0581 0.0606 0.049 Uiso 0.355(5) 1 calc PR A 2
H17E H 0.6873 0.1230 0.1336 0.049 Uiso 0.355(5) 1 calc PR A 2
H17F H 0.5359 0.1284 0.0807 0.049 Uiso 0.355(5) 1 calc PR A 2
C18A C 0.6498(5) -0.0522(3) 0.1682(3) 0.0398(11) Uiso 0.355(5) 1 d PD A 2
H18C H 0.6072 -0.0968 0.2044 0.048 Uiso 0.355(5) 1 calc PR A 2
H18D H 0.6742 -0.0820 0.1183 0.048 Uiso 0.355(5) 1 calc PR A 2
C19A C 0.7920(7) -0.0119(4) 0.2018(3) 0.0599(15) Uiso 0.355(5) 1 d PD A 2
H19D H 0.8693 -0.0582 0.2101 0.090 Uiso 0.355(5) 1 calc PR A 2
H19E H 0.7672 0.0163 0.2515 0.090 Uiso 0.355(5) 1 calc PR A 2
H19F H 0.8327 0.0325 0.1657 0.090 Uiso 0.355(5) 1 calc PR A 2
H2 H 0.4562(19) 0.8314(10) 0.4403(9) 0.028(4) Uiso 1 1 d . . .
H3 H 0.328(2) 0.9441(11) 0.5062(10) 0.035(4) Uiso 1 1 d . . .
H4A H 0.588(3) 0.9763(17) 0.4769(16) 0.086(8) Uiso 1 1 d . . .
H4B H 0.536(2) 1.0141(13) 0.3927(13) 0.057(6) Uiso 1 1 d . . .
H4C H 0.480(3) 1.0647(15) 0.4739(14) 0.063(6) Uiso 1 1 d . . .
H5A H 0.208(3) 1.0667(16) 0.4443(14) 0.069(7) Uiso 1 1 d . . .
H5B H 0.229(3) 1.0156(14) 0.3598(14) 0.063(6) Uiso 1 1 d . . .
H5C H 0.118(2) 0.9747(12) 0.4236(10) 0.042(4) Uiso 1 1 d . . .
H7 H 0.387(3) 0.7847(13) 0.1264(12) 0.053(5) Uiso 1 1 d . . .
H8 H 0.276(2) 0.6429(13) 0.1378(11) 0.047(5) Uiso 1 1 d . . .
H9A H 0.078(3) 0.6805(17) 0.2311(17) 0.088(8) Uiso 1 1 d . . .
H9B H 0.006(3) 0.6286(16) 0.1592(13) 0.068(6) Uiso 1 1 d . . .
H9C H -0.010(3) 0.7263(18) 0.1584(15) 0.079(8) Uiso 1 1 d . . .
H10A H 0.130(3) 0.6475(17) 0.0234(15) 0.088(8) Uiso 1 1 d . . .
H10B H 0.269(4) 0.7122(17) 0.0107(17) 0.086(9) Uiso 1 1 d . . .
H10C H 0.120(3) 0.7566(19) 0.0255(15) 0.082(8) Uiso 1 1 d . . .
H11 H 0.416(2) 0.2483(11) 0.1941(10) 0.036(4) Uiso 1 1 d . . .
H12 H 0.017(2) 0.1819(11) 0.1144(10) 0.035(4) Uiso 1 1 d . . .
H13 H 0.1629(19) 0.0398(10) 0.1598(9) 0.030(4) Uiso 1 1 d . . .
H14A H 0.158(3) 0.3373(15) 0.0732(14) 0.074(7) Uiso 1 1 d . . .
H14B H 0.096(3) 0.3565(13) 0.1546(12) 0.057(6) Uiso 1 1 d . . .
H14C H 0.270(2) 0.3683(13) 0.1375(11) 0.050(5) Uiso 1 1 d . . .
H15A H 0.411(3) 0.0315(13) 0.2554(12) 0.053(5) Uiso 1 1 d . . .
H15B H 0.528(3) 0.1066(14) 0.2415(12) 0.054(6) Uiso 1 1 d . . .

loop_
_atom_site_aniso_label
_atom_site_aniso_U_11
_atom_site_aniso_U_22
_atom_site_aniso_U_33
_atom_site_aniso_U_23
_atom_site_aniso_U_13
_atom_site_aniso_U_12
O1 0.0308(4) 0.0373(5) 0.0320(4) -0.0004(4) -0.0011(4) -0.0077(4)
O2 0.0420(5) 0.0448(6) 0.0360(5) 0.0062(4) 0.0039(4) -0.0068(5)
O3 0.0257(4) 0.0364(4) 0.0270(4) -0.0042(4) 0.0000(3) -0.0034(3)
O4 0.0351(5) 0.0298(4) 0.0325(4) -0.0015(3) -0.0066(4) 0.0043(4)
O5 0.0690(8) 0.0378(5) 0.0403(5) 0.0061(4) -0.0175(5) 0.0019(5)
O6 0.0344(5) 0.0349(5) 0.0309(4) -0.0061(4) -0.0071(4) 0.0089(4)
C1 0.0298(6) 0.0307(6) 0.0315(6) 0.0023(5) -0.0004(5) 0.0015(5)
C2 0.0270(5) 0.0335(6) 0.0255(5) 0.0006(5) -0.0028(4) 0.0002(5)
C3 0.0388(7) 0.0362(7) 0.0268(6) -0.0040(5) 0.0019(5) -0.0007(6)
C4 0.0449(8) 0.0488(9) 0.0436(8) -0.0149(7) 0.0007(7) -0.0130(7)
C5 0.0458(8) 0.0364(7) 0.0468(8) -0.0016(6) 0.0038(7) 0.0072(6)
C6 0.0354(6) 0.0311(6) 0.0334(6) 0.0017(5) -0.0043(5) -0.0040(5)
C7 0.0336(6) 0.0388(6) 0.0287(6) -0.0036(5) -0.0013(5) 0.0014(5)
C8 0.0555(9) 0.0354(7) 0.0363(7) -0.0107(6) -0.0102(6) 0.0038(6)
C9 0.0652(12) 0.0579(12) 0.0622(12) -0.0130(10) -0.0031(10) -0.0287(10)
C10 0.0846(16) 0.0712(13) 0.0381(8) -0.0168(8) -0.0156(10) -0.0002(12)
B1 0.0249(6) 0.0280(6) 0.0301(6) -0.0012(5) -0.0022(5) 0.0019(5)
N1 0.0269(5) 0.0311(5) 0.0312(5) -0.0035(4) 0.0002(4) -0.0004(4)
N2 0.0287(5) 0.0351(5) 0.0298(5) 0.0010(4) 0.0001(4) -0.0003(4)
C11 0.0267(6) 0.0347(6) 0.0347(6) -0.0011(5) -0.0023(5) -0.0025(5)
C12 0.0259(6) 0.0336(6) 0.0445(7) -0.0087(5) -0.0019(5) -0.0002(5)
C13 0.0268(6) 0.0317(6) 0.0411(7) -0.0054(5) 0.0015(5) -0.0024(5)
C14 0.0374(7) 0.0319(6) 0.0505(8) -0.0010(6) -0.0034(6) 0.0014(6)
C15 0.0343(7) 0.0419(8) 0.0420(8) 0.0124(6) -0.0068(6) 0.0002(6)
C16 0.0307(6) 0.0370(7) 0.0673(10) 0.0124(7) 0.0091(7) 0.0037(6)
C16A 0.0307(6) 0.0370(7) 0.0673(10) 0.0124(7) 0.0091(7) 0.0037(6)

loop_
_atom_type_symbol
_atom_type_description
_atom_type_scat_dispersion_real
_atom_type_scat_dispersion_imag
_atom_type_scat_source
C C 0.0033 0.0016 'International Tables Vol C Tables 4.2.6.8 and 6.1.1.4'
H H 0.0000 0.0000 'International Tables Vol C Tables 4.2.6.8 and 6.1.1.4'
B B 0.0013 0.0007 'International Tables Vol C Tables 4.2.6.8 and 6.1.1.4'
N N 0.0061 0.0033 'International Tables Vol C Tables 4.2.6.8 and 6.1.1.4'
O O 0.0106 0.0060 'International Tables Vol C Tables 4.2.6.8 and 6.1.1.4'

loop_
_geom_angle_atom_site_label_1
_geom_angle_atom_site_label_2
_geom_angle_atom_site_label_3
_geom_angle
C1 O1 B1 110.48(10)
C2 O3 B1 110.71(10)
C6 O4 B1 110.29(10)
C7 O6 B1 111.11(10)
O2 C1 O1 123.75(12)
O2 C1 C2 126.58(12)
O1 C1 C2 109.67(11)
O3 C2 C1 104.61(10)
O3 C2 C3 113.07(10)
C1 C2 C3 112.65(11)
O3 C2 H2 108.8(9)
C1 C2 H2 107.5(9)
C3 C2 H2 110.0(9)
C4 C3 C5 111.63(13)
C4 C3 C2 109.96(12)
C5 C3 C2 112.41(11)
C4 C3 H3 106.9(11)
C5 C3 H3 108.3(11)
C2 C3 H3 107.4(10)
C3 C4 H4A 113.0(15)
C3 C4 H4B 110.7(12)
H4A C4 H4B 104.5(19)
C3 C4 H4C 107.7(14)
H4A C4 H4C 109(2)
H4B C4 H4C 111.5(18)
C3 C5 H5A 109.5(14)
C3 C5 H5B 112.7(13)
H5A C5 H5B 108.5(18)
C3 C5 H5C 112.2(11)
H5A C5 H5C 108.1(17)
H5B C5 H5C 105.7(17)
O5 C6 O4 123.89(13)
O5 C6 C7 126.55(13)
O4 C6 C7 109.56(11)
O6 C7 C6 104.56(10)
O6 C7 C8 111.63(11)
C6 C7 C8 113.30(12)
O6 C7 H7 109.4(13)
C6 C7 H7 108.2(12)
C8 C7 H7 109.6(12)
C9 C8 C10 111.27(18)
C9 C8 C7 111.55(13)
C10 C8 C7 112.11(15)
C9 C8 H8 107.3(11)
C10 C8 H8 109.0(11)
C7 C8 H8 105.3(12)
C8 C9 H9A 113.1(17)
C8 C9 H9B 114.4(14)
H9A C9 H9B 106(2)
C8 C9 H9C 110.7(16)
H9A C9 H9C 111(2)
H9B C9 H9C 101(2)
C8 C10 H10A 108.1(16)
C8 C10 H10B 114.3(18)
H10A C10 H10B 110(2)
C8 C10 H10C 113.1(15)
H10A C10 H10C 112(2)
H10B C10 H10C 99(2)
O6 B1 O3 113.74(11)
O6 B1 O4 104.37(10)
O3 B1 O4 113.16(11)
O6 B1 O1 112.44(11)
O3 B1 O1 104.41(10)
O4 B1 O1 108.84(10)
C11 N1 C12 108.54(11)
C11 N1 C14 125.07(12)
C12 N1 C14 126.30(12)
C11 N2 C13 108.60(11)
C11 N2 C15 125.09(12)
C13 N2 C15 126.12(12)
N1 C11 N2 108.78(12)
N1 C11 H11 125.6(12)
N2 C11 H11 125.6(12)
C13 C12 N1 107.24(12)
C13 C12 H12 133.8(10)
N1 C12 H12 118.8(10)
C12 C13 N2 106.83(12)
C12 C13 H13 131.3(10)
N2 C13 H13 121.7(10)
N1 C14 H14A 108.9(14)
N1 C14 H14B 109.6(13)
H14A C14 H14B 111(2)
N1 C14 H14C 106.5(12)
H14A C14 H14C 110.1(19)
H14B C14 H14C 110.2(16)
N2 C15 C16 113.75(13)
N2 C15 H15A 107.8(13)
C16 C15 H15A 109.8(12)
N2 C15 H15B 109.2(13)
C16 C15 H15B 106.2(13)
H15A C15 H15B 109.9(18)
C15 C16 C17 115.09(16)
C15 C16 C18 100.55(15)
C17 C16 C18 117.72(18)
C15 C16 H16A 107.6
C17 C16 H16A 107.6
C18 C16 H16A 107.6
C16 C17 H17A 109.5
C16 C17 H17B 109.5
H17A C17 H17B 109.5
C16 C17 H17C 109.5
H17A C17 H17C 109.5
H17B C17 H17C 109.5
C19 C18 C16 110.7(2)
C19 C18 H18A 109.5
C16 C18 H18A 109.5
C19 C18 H18B 109.5
C16 C18 H18B 109.5
H18A C18 H18B 108.1
C18 C19 H19A 109.5
C18 C19 H19B 109.5
H19A C19 H19B 109.5
C18 C19 H19C 109.5
H19A C19 H19C 109.5
H19B C19 H19C 109.5
H17D C17A H17E 109.5
H17D C17A H17F 109.5
H17E C17A H17F 109.5
C19A C18A H18C 110.1
C19A C18A H18D 110.1
H18C C18A H18D 108.4
C18A C19A H19D 109.5
C18A C19A H19E 109.5
H19D C19A H19E 109.5
C18A C19A H19F 109.5
H19D C19A H19F 109.5
H19E C19A H19F 109.5

loop_
_geom_bond_atom_site_label_1
_geom_bond_atom_site_label_2
_geom_bond_distance
O1 C1 1.3204(16)
O1 B1 1.4963(17)
O2 C1 1.2119(17)
O3 C2 1.4186(15)
O3 B1 1.4436(16)
O4 C6 1.3237(16)
O4 B1 1.4953(16)
O5 C6 1.2038(16)
O6 C7 1.4087(16)
O6 B1 1.4425(16)
C1 C2 1.5167(18)
C2 C3 1.5311(18)
C2 H2 0.983(16)
C3 C4 1.521(2)
C3 C5 1.523(2)
C3 H3 0.955(17)
C4 H4A 1.02(3)
C4 H4B 1.03(2)
C4 H4C 0.98(2)
C5 H5A 1.03(2)
C5 H5B 1.01(2)
C5 H5C 0.98(2)
C6 C7 1.520(2)
C7 C8 1.532(2)
C7 H7 0.93(2)
C8 C9 1.514(3)
C8 C10 1.526(2)
C8 H8 0.99(2)
C9 H9A 1.02(3)
C9 H9B 0.98(2)
C9 H9C 0.94(3)
C10 H10A 0.98(3)
C10 H10B 0.93(3)
C10 H10C 1.01(3)
N1 C11 1.3233(17)
N1 C12 1.3743(17)
N1 C14 1.4586(19)
N2 C11 1.3245(18)
N2 C13 1.3775(17)
N2 C15 1.4653(18)
C11 H11 0.872(18)
C12 C13 1.346(2)
C12 H12 0.935(18)
C13 H13 0.937(15)
C14 H14A 0.92(2)
C14 H14B 0.92(2)
C14 H14C 0.96(2)
C15 C16 1.507(2)
C15 H15A 0.96(2)
C15 H15B 0.93(2)
C16 C17 1.541(3)
C16 C18 1.582(3)
C16 H16A 1.0000
C17 H17A 0.9800
C17 H17B 0.9800
C17 H17C 0.9800
C18 C19 1.521(4)
C18 H18A 0.9900
C18 H18B 0.9900
C19 H19A 0.9800
C19 H19B 0.9800
C19 H19C 0.9800
C17A H17D 0.9800
C17A H17E 0.9800
C17A H17F 0.9800
C18A C19A 1.493(7)
C18A H18C 0.9900
C18A H18D 0.9900
C19A H19D 0.9800
C19A H19E 0.9800
C19A H19F 0.9800

loop_
_geom_torsion_atom_site_label_1
_geom_torsion_atom_site_label_2
_geom_torsion_atom_site_label_3
_geom_torsion_atom_site_label_4
_geom_torsion
B1 O1 C1 O2 -178.94(12)
B1 O1 C1 C2 0.98(14)
B1 O3 C2 C1 3.48(13)
B1 O3 C2 C3 -119.45(12)
O2 C1 C2 O3 177.17(13)
O1 C1 C2 O3 -2.75(14)
O2 C1 C2 C3 -59.62(17)
O1 C1 C2 C3 120.45(12)
O3 C2 C3 C4 -63.52(14)
C1 C2 C3 C4 178.14(12)
O3 C2 C3 C5 61.51(15)
C1 C2 C3 C5 -56.83(15)
B1 O4 C6 O5 -178.95(14)
B1 O4 C6 C7 0.44(14)
B1 O6 C7 C6 3.45(14)
B1 O6 C7 C8 -119.42(13)
O5 C6 C7 O6 176.99(14)
O4 C6 C7 O6 -2.39(14)
O5 C6 C7 C8 -61.23(19)
O4 C6 C7 C8 119.39(13)
O6 C7 C8 C9 65.42(19)
C6 C7 C8 C9 -52.31(18)
O6 C7 C8 C10 -169.02(16)
C6 C7 C8 C10 73.24(19)
C7 O6 B1 O3 -127.02(12)
C7 O6 B1 O4 -3.22(14)
C7 O6 B1 O1 114.58(11)
C2 O3 B1 O6 -125.87(11)
C2 O3 B1 O4 115.25(11)
C2 O3 B1 O1 -2.95(13)
C6 O4 B1 O6 1.63(14)
C6 O4 B1 O3 125.79(11)
C6 O4 B1 O1 -118.62(11)
C1 O1 B1 O6 124.90(11)
C1 O1 B1 O3 1.14(13)
C1 O1 B1 O4 -119.98(11)
C12 N1 C11 N2 -0.57(15)
C14 N1 C11 N2 -177.46(13)
C13 N2 C11 N1 0.33(15)
C15 N2 C11 N1 175.57(12)
C11 N1 C12 C13 0.59(15)
C14 N1 C12 C13 177.43(13)
N1 C12 C13 N2 -0.38(15)
C11 N2 C13 C12 0.04(15)
C15 N2 C13 C12 -175.14(13)
C11 N2 C15 C16 -102.66(16)
C13 N2 C15 C16 71.75(18)
N2 C15 C16 C17 50.4(2)
N2 C15 C16 C18 177.96(14)
C15 C16 C18 C19 169.81(19)
C17 C16 C18 C19 -64.4(3)
